data_7702160
loop_
_publ_author_name
'Hardy, E. E.'
'Wyss, K. M.'
'Keller, R. J.'
'Gorden, J. D.'
'Gorden, A. E. V.'

_publ_section_title
;
 Tunable ligand emission of napthylsalophen triple-decker dinuclear
 lanthanide(iii) sandwich complexes.
;
_journal_issue 4
_journal_name_full 'Dalton transactions (Cambridge, England : 2003)'
_journal_page_first 1337
_journal_page_last 1346
_journal_paper_doi 10.1039/c7dt03733c
_journal_volume 47
_journal_year 2018
_chemical_formula_moiety 'C85 H58 Ho2 N6 O7, 2(C H4 O)'
_chemical_formula_sum 'C87 H66 Ho2 N6 O9'
_chemical_formula_weight 1669.39
_space_group_crystal_system triclinic
_space_group_IT_number 2
_space_group_name_Hall '-P 1'
_space_group_name_H-M_alt 'P -1'
_symmetry_Int_Tables_number 2
_atom_sites_solution_primary direct
_audit_creation_date 2017-05-07
_audit_creation_method
;
Olex2 1.2
(compiled 2016.11.07 svn.r3352 for OlexSys, GUI svn.r5261)
;
_audit_update_record
;
2017-06-08 deposited with the CCDC.
2017-12-20 downloaded from the CCDC.
;
_cell_angle_alpha 82.6930(6)
_cell_angle_beta 86.1741(6)
_cell_angle_gamma 82.4147(6)
_cell_formula_units_Z 2
_cell_length_a 10.3525(1)
_cell_length_b 17.6031(2)
_cell_length_c 18.9169(2)
_cell_measurement_reflns_used 9705
_cell_measurement_temperature 180.65
_cell_measurement_theta_max 30.440
_cell_measurement_theta_min 2.325
_cell_volume 3385.05(6)
_computing_cell_refinement 'SAINT v8.34A (Bruker, 2013)'
_computing_data_reduction 'SAINT v8.34A (Bruker, 2013)'
_computing_molecular_graphics 'Olex2 (Dolomanov et al., 2009)'
_computing_publication_material 'Olex2 (Dolomanov et al., 2009)'
_computing_structure_refinement 'olex2.refine (Bourhis et al., 2015)'
_computing_structure_solution 'ShelXS (Sheldrick, 2008)'
_diffrn_ambient_temperature 180.65
_diffrn_measured_fraction_theta_full 0.9998
_diffrn_measured_fraction_theta_max 0.9985
_diffrn_measurement_device_type 'Bruker APEX CCD'
_diffrn_measurement_method '\f and \w scans'
_diffrn_radiation_type 'Mo K\a'
_diffrn_radiation_wavelength 0.71073
_diffrn_reflns_av_R_equivalents 0.0361
_diffrn_reflns_av_unetI/netI 0.0277
_diffrn_reflns_limit_h_max 14
_diffrn_reflns_limit_h_min -14
_diffrn_reflns_limit_k_max 25
_diffrn_reflns_limit_k_min -25
_diffrn_reflns_limit_l_max 27
_diffrn_reflns_limit_l_min -27
_diffrn_reflns_number 127024
_diffrn_reflns_theta_full 26.0000
_diffrn_reflns_theta_max 30.55
_diffrn_reflns_theta_min 1.50
_diffrn_standards_number 0
_exptl_absorpt_coefficient_mu 2.390
_exptl_absorpt_correction_T_max 0.7461
_exptl_absorpt_correction_T_min 0.6349
_exptl_absorpt_correction_type multi-scan
_exptl_absorpt_process_details
;
SADABS-2014/2 (Bruker,2014/2) was used for absorption correction.
wR2(int) was 0.0620 before and 0.0417 after correction.
The Ratio of minimum to maximum transmission is 0.8510.
The \l/2 correction factor is 0.00150.
;
_exptl_crystal_colour orange
_exptl_crystal_colour_primary orange
_exptl_crystal_density_diffrn 1.6377
_exptl_crystal_description block
_exptl_crystal_F_000 1672.5761
_exptl_crystal_size_max 0.22
_exptl_crystal_size_mid 0.21
_exptl_crystal_size_min 0.2
_refine_diff_density_max 3.2267
_refine_diff_density_min -1.8970
_refine_diff_density_rms 0.1696
_refine_ls_d_res_high 0.6992
_refine_ls_d_res_low 13.5550
_refine_ls_goodness_of_fit_ref 1.1538
_refine_ls_hydrogen_treatment mixed
_refine_ls_matrix_type full
_refine_ls_number_constraints 125
_refine_ls_number_parameters 944
_refine_ls_number_reflns 20696
_refine_ls_number_restraints 3
_refine_ls_restrained_S_all 1.1537
_refine_ls_R_factor_all 0.0427
_refine_ls_R_factor_gt 0.0271
_refine_ls_shift/su_max 0.0001
_refine_ls_shift/su_mean 0.0000
_refine_ls_structure_factor_coef Fsqd
_refine_ls_weighting_details 'w=1/[\s^2^(Fo^2^)+(0.0202P)^2^+5.2393P] where P=(Fo^2^+2Fc^2^)/3'
_refine_ls_weighting_scheme calc
_refine_ls_wR_factor_gt 0.0561
_refine_ls_wR_factor_ref 0.0675
_reflns_Friedel_coverage 0.0
_reflns_limit_h_max 14
_reflns_limit_h_min -14
_reflns_limit_k_max 25
_reflns_limit_k_min -24
_reflns_limit_l_max 27
_reflns_limit_l_min 0
_reflns_number_gt 16856
_reflns_number_total 20696
_reflns_threshold_expression I>=2u(I)
_cod_data_source_file c7dt03733c2.cif
_cod_data_source_block NAK042017_0m
_cod_database_code 7702160
_olex2_refinement_description
;
1. Fixed Uiso
 At 1.2 times of:
  All C(H) groups
 At 1.5 times of:
  All C(H,H,H) groups, All O(H) groups
2. Restrained distances
 O7-H7
 0.87 with sigma of 0.01
 C85-H7
 1.863295 with sigma of 0.02
 Ho2-H7
 2.957705 with sigma of 0.02
3.a Aromatic/amide H refined with riding coordinates:
 C55(H55), C46(H46), C30(H30), C72(H72), C74(H74), C67(H67), C39(H39),
 C54(H54), C18(H18), C13(H13), C44(H44), C11(H11), C69(H69), C31(H31), C71(H71),
  C83(H83), C41(H41), C43(H43), C36(H36), C6(H6), C16(H16), C82(H82), C77(H77),
 C70(H70), C42(H42), C78(H78), C21(H21), C52(H52), C22(H22), C2(H2), C58(H58),
 C3(H3), C8(H8), C27(H27), C26(H26), C15(H15), C49(H49), C62(H62), C5(H5),
 C59(H59), C80(H80), C14(H14), C24(H24), C33(H33), C23(H23), C63(H63), C79(H79),
  C7(H7a), C50(H50), C51(H51), C64(H64), C35(H35), C61(H61), C34(H34)
3.b Idealised Me refined as rotating group:
 C85(H85a,H85b,H85c), C86(H86a,H86b,H86c), C87(H87a,H87b,H87c)
3.c Idealised tetrahedral OH refined as rotating group:
 O8(H8a), O9(H9)
;
_olex2_submission_special_instructions 'No special instructions were received'

loop_
_space_group_symop_id
_space_group_symop_operation_xyz
1 x,y,z
2 -x,-y,-z

loop_
_atom_site_label
_atom_site_type_symbol
_atom_site_fract_x
_atom_site_fract_y
_atom_site_fract_z
_atom_site_U_iso_or_equiv
_atom_site_adp_type
_atom_site_occupancy
_atom_site_refinement_flags_posn
Ho1 Ho 0.261907(10) 0.777132(6) 0.263058(6) 0.01439(3) Uani 1.000000 .
Ho2 Ho 0.607349(11) 0.785742(6) 0.175380(6) 0.01540(3) Uani 1.000000 D
O4 O 0.43415(17) 0.85157(9) 0.23786(9) 0.0163(3) Uani 1.000000 .
O3 O 0.43136(17) 0.71439(9) 0.19452(9) 0.0156(3) Uani 1.000000 .
N4 N 0.3616(2) 0.79846(11) 0.37652(11) 0.0158(4) Uani 1.000000 .
N5 N 0.7139(2) 0.66638(12) 0.23881(12) 0.0183(4) Uani 1.000000 .
N3 N 0.3705(2) 0.65811(11) 0.33674(11) 0.0166(4) Uani 1.000000 .
C47 C 0.4130(2) 0.92818(13) 0.33460(13) 0.0156(5) Uani 1.000000 .
N6 N 0.7103(2) 0.80506(12) 0.28320(11) 0.0172(4) Uani 1.000000 .
C56 C 0.4321(2) 0.91955(13) 0.26163(13) 0.0156(4) Uani 1.000000 .
O2 O 0.18293(19) 0.85942(10) 0.17186(10) 0.0228(4) Uani 1.000000 .
C38 C 0.4296(2) 0.58048(14) 0.23918(14) 0.0173(5) Uani 1.000000 .
O1 O 0.15548(18) 0.69616(11) 0.21336(10) 0.0205(4) Uani 1.000000 .
C29 C 0.4330(2) 0.64088(13) 0.18309(13) 0.0162(5) Uani 1.000000 .
C55 C 0.4551(2) 0.98468(14) 0.21133(14) 0.0195(5) Uani 1.000000 .
H55 H 0.4685(2) 0.97860(14) 0.16209(14) 0.0234(6) Uiso 1.000000 R
C46 C 0.4045(2) 0.86145(14) 0.38731(13) 0.0168(5) Uani 1.000000 .
H46 H 0.4328(2) 0.86426(14) 0.43356(13) 0.0201(6) Uiso 1.000000 R
C40 C 0.3682(2) 0.66229(14) 0.41127(13) 0.0177(5) Uani 1.000000 .
N2 N 0.1191(2) 0.88102(12) 0.31339(12) 0.0179(4) Uani 1.000000 .
C81 C 0.7968(3) 1.07470(15) 0.23142(17) 0.0250(6) Uani 1.000000 .
C75 C 0.7600(2) 0.93725(14) 0.24983(14) 0.0189(5) Uani 1.000000 .
C45 C 0.3641(2) 0.73626(14) 0.43248(13) 0.0168(5) Uani 1.000000 .
N1 N 0.0922(2) 0.73167(12) 0.35093(11) 0.0165(4) Uani 1.000000 .
O7 O 0.4913(2) 0.85135(12) 0.07626(11) 0.0288(4) Uani 1.000000 D
H7 H 0.425(2) 0.8341(16) 0.0608(12) 0.0432(7) Uiso 1.000000 DR
C68 C 0.7160(2) 0.66813(14) 0.31352(14) 0.0178(5) Uani 1.000000 .
C84 C 0.7562(3) 0.93787(15) 0.17524(15) 0.0207(5) Uani 1.000000 .
C30 C 0.4419(3) 0.62320(15) 0.11157(14) 0.0218(5) Uani 1.000000 .
H30 H 0.4436(3) 0.66388(15) 0.07349(14) 0.0262(6) Uiso 1.000000 R
O5 O 0.7037(2) 0.71786(11) 0.09334(10) 0.0244(4) Uani 1.000000 .
C37 C 0.4374(3) 0.50153(14) 0.22366(15) 0.0216(5) Uani 1.000000 .
C72 C 0.7049(3) 0.74702(16) 0.41042(14) 0.0223(5) Uani 1.000000 .
H72 H 0.7001(3) 0.79633(16) 0.42652(14) 0.0267(6) Uiso 1.000000 R
C48 C 0.4127(2) 1.00373(14) 0.35718(15) 0.0197(5) Uani 1.000000 .
C74 C 0.7536(2) 0.86755(14) 0.29738(14) 0.0184(5) Uani 1.000000 .
H74 H 0.7838(2) 0.86671(14) 0.34384(14) 0.0221(6) Uiso 1.000000 R
C67 C 0.7604(3) 0.60223(15) 0.21310(15) 0.0219(5) Uani 1.000000 .
H67 H 0.7959(3) 0.56107(15) 0.24645(15) 0.0263(6) Uiso 1.000000 R
C39 C 0.4221(2) 0.59490(14) 0.31297(14) 0.0180(5) Uani 1.000000 .
H39 H 0.4583(2) 0.55443(14) 0.34679(14) 0.0216(6) Uiso 1.000000 R
C4 C 0.0579(3) 0.47661(15) 0.27933(15) 0.0244(6) Uani 1.000000 .
C66 C 0.7639(3) 0.58691(15) 0.14058(15) 0.0216(5) Uani 1.000000 .
C53 C 0.4374(3) 1.06688(14) 0.30601(16) 0.0218(5) Uani 1.000000 .
C54 C 0.4579(3) 1.05525(15) 0.23281(16) 0.0233(5) Uani 1.000000 .
H54 H 0.4739(3) 1.09757(15) 0.19833(16) 0.0279(7) Uiso 1.000000 R
C18 C 0.0989(3) 0.95293(15) 0.28520(15) 0.0206(5) Uani 1.000000 .
H18 H 0.0541(3) 0.98883(15) 0.31466(15) 0.0247(6) Uiso 1.000000 R
C12 C 0.0496(2) 0.78258(14) 0.40282(13) 0.0167(5) Uani 1.000000 .
C1 C 0.1203(2) 0.62860(15) 0.23651(15) 0.0203(5) Uani 1.000000 .
C17 C 0.0662(2) 0.86053(14) 0.38335(13) 0.0175(5) Uani 1.000000 .
C28 C 0.1667(3) 0.93382(15) 0.16001(14) 0.0208(5) Uani 1.000000 .
O6 O 0.72756(19) 0.87987(11) 0.14566(10) 0.0235(4) Uani 1.000000 .
C73 C 0.7119(2) 0.74124(14) 0.33736(13) 0.0170(5) Uani 1.000000 .
C9 C 0.0448(3) 0.53061(15) 0.32981(15) 0.0217(5) Uani 1.000000 .
C32 C 0.4470(3) 0.48650(15) 0.15141(16) 0.0247(6) Uani 1.000000 .
C10 C 0.0746(2) 0.60850(14) 0.30742(14) 0.0180(5) Uani 1.000000 .
C13 C -0.0008(3) 0.75938(16) 0.47140(14) 0.0238(5) Uani 1.000000 .
H13 H -0.0105(3) 0.70654(16) 0.48511(14) 0.0286(7) Uiso 1.000000 R
C20 C 0.1372(3) 1.06561(15) 0.19778(15) 0.0213(5) Uani 1.000000 .
C76 C 0.7757(2) 1.00764(15) 0.27887(15) 0.0212(5) Uani 1.000000 .
C44 C 0.3579(3) 0.74482(16) 0.50522(14) 0.0242(5) Uani 1.000000 .
H44 H 0.3530(3) 0.79486(16) 0.51979(14) 0.0291(7) Uiso 1.000000 R
C11 C 0.0449(2) 0.66619(14) 0.35551(14) 0.0179(5) Uani 1.000000 .
H11 H -0.0153(2) 0.65544(14) 0.39450(14) 0.0214(6) Uiso 1.000000 R
C65 C 0.7962(3) 0.50751(16) 0.12520(17) 0.0271(6) Uani 1.000000 .
C69 C 0.7149(3) 0.60295(15) 0.36436(15) 0.0241(5) Uani 1.000000 .
H69 H 0.7175(3) 0.55340(15) 0.34904(15) 0.0290(7) Uiso 1.000000 R
C31 C 0.4480(3) 0.54916(16) 0.09645(16) 0.0253(6) Uani 1.000000 .
H31 H 0.4530(3) 0.53933(16) 0.04805(16) 0.0303(7) Uiso 1.000000 R
C57 C 0.7432(3) 0.64652(16) 0.08380(15) 0.0229(5) Uani 1.000000 .
C71 C 0.7050(3) 0.68169(17) 0.45981(15) 0.0268(6) Uani 1.000000 .
H71 H 0.7016(3) 0.68620(17) 0.50943(15) 0.0322(7) Uiso 1.000000 R
C83 C 0.7864(3) 1.00534(17) 0.12951(16) 0.0274(6) Uani 1.000000 .
H83 H 0.7927(3) 1.00448(17) 0.07928(16) 0.0328(7) Uiso 1.000000 R
C41 C 0.3655(3) 0.59872(16) 0.46335(15) 0.0271(6) Uani 1.000000 .
H41 H 0.3658(3) 0.54870(16) 0.44946(15) 0.0325(7) Uiso 1.000000 R
C43 C 0.3589(3) 0.68100(17) 0.55597(15) 0.0298(6) Uani 1.000000 .
H43 H 0.3571(3) 0.68710(17) 0.60522(15) 0.0358(8) Uiso 1.000000 R
C36 C 0.4294(4) 0.43835(16) 0.27733(17) 0.0354(7) Uani 1.000000 .
H36 H 0.4212(4) 0.44697(16) 0.32608(17) 0.0425(9) Uiso 1.000000 R
C6 C -0.0179(4) 0.37816(18) 0.36830(19) 0.0468(10) Uani 1.000000 .
H6 H -0.0401(4) 0.32739(18) 0.38124(19) 0.0562(12) Uiso 1.000000 R
C16 C 0.0335(3) 0.91238(16) 0.43389(16) 0.0301(6) Uani 1.000000 .
H16 H 0.0476(3) 0.96483(16) 0.42201(16) 0.0361(8) Uiso 1.000000 R
C60 C 0.8208(3) 0.49232(18) 0.05327(18) 0.0338(7) Uani 1.000000 .
C82 C 0.8060(3) 1.07030(17) 0.15664(17) 0.0288(6) Uani 1.000000 .
H82 H 0.8263(3) 1.11395(17) 0.12497(17) 0.0346(7) Uiso 1.000000 R
C19 C 0.1375(2) 0.98275(14) 0.21448(14) 0.0197(5) Uani 1.000000 .
C77 C 0.7651(3) 1.01468(17) 0.35268(16) 0.0274(6) Uani 1.000000 .
H77 H 0.7484(3) 0.97125(17) 0.38562(16) 0.0329(7) Uiso 1.000000 R
C70 C 0.7100(3) 0.60977(17) 0.43651(16) 0.0289(6) Uani 1.000000 .
H70 H 0.7101(3) 0.56495(17) 0.47029(16) 0.0347(7) Uiso 1.000000 R
C42 C 0.3624(3) 0.60788(17) 0.53500(16) 0.0328(7) Uani 1.000000 .
H42 H 0.3627(3) 0.56406(17) 0.56997(16) 0.0394(8) Uiso 1.000000 R
C78 C 0.7786(3) 1.08294(18) 0.37792(19) 0.0343(7) Uani 1.000000 .
H78 H 0.7729(3) 1.08549(18) 0.42791(19) 0.0411(8) Uiso 1.000000 R
C21 C 0.1314(3) 1.11590(16) 0.25062(17) 0.0279(6) Uani 1.000000 .
H21 H 0.1234(3) 1.09548(16) 0.29945(17) 0.0335(7) Uiso 1.000000 R
C52 C 0.4369(3) 1.14088(16) 0.32767(19) 0.0318(7) Uani 1.000000 .
H52 H 0.4549(3) 1.18285(16) 0.29324(19) 0.0381(8) Uiso 1.000000 R
C22 C 0.1369(3) 1.19397(17) 0.23323(18) 0.0337(7) Uani 1.000000 .
H22 H 0.1328(3) 1.22649(17) 0.26994(18) 0.0404(8) Uiso 1.000000 R
C2 C 0.1259(3) 0.57295(17) 0.18666(15) 0.0260(6) Uani 1.000000 .
H2 H 0.1503(3) 0.58747(17) 0.13800(15) 0.0312(7) Uiso 1.000000 R
C58 C 0.7671(3) 0.62854(19) 0.01213(17) 0.0351(7) Uani 1.000000 .
H58 H 0.7561(3) 0.66868(19) -0.02640(17) 0.0421(9) Uiso 1.000000 R
C3 C 0.0975(3) 0.50046(17) 0.20733(16) 0.0284(6) Uani 1.000000 .
H3 H 0.1039(3) 0.46478(17) 0.17318(16) 0.0341(7) Uiso 1.000000 R
C8 C 0.0022(3) 0.50436(17) 0.40016(16) 0.0331(7) Uani 1.000000 .
H8 H -0.0031(3) 0.53822(17) 0.43583(16) 0.0398(8) Uiso 1.000000 R
C27 C 0.1728(3) 0.97003(17) 0.08725(16) 0.0274(6) Uani 1.000000 .
H27 H 0.1833(3) 0.93858(17) 0.04950(16) 0.0328(7) Uiso 1.000000 R
C26 C 0.1640(3) 1.04764(17) 0.07137(16) 0.0314(7) Uani 1.000000 .
H26 H 0.1663(3) 1.06931(17) 0.02274(16) 0.0377(8) Uiso 1.000000 R
C15 C -0.0189(4) 0.88848(18) 0.50065(17) 0.0353(7) Uani 1.000000 .
H15 H -0.0429(4) 0.92476(18) 0.53381(17) 0.0424(9) Uiso 1.000000 R
C25 C 0.1512(3) 1.09794(16) 0.12587(16) 0.0268(6) Uani 1.000000 .
C49 C 0.3841(3) 1.01825(17) 0.42885(16) 0.0297(6) Uani 1.000000 .
H49 H 0.3649(3) 0.97728(17) 0.46413(16) 0.0356(8) Uiso 1.000000 R
C62 C 0.8650(4) 0.3555(2) 0.0905(2) 0.0519(11) Uani 1.000000 .
H62 H 0.8916(4) 0.3045(2) 0.0795(2) 0.0622(13) Uiso 1.000000 R
C5 C 0.0280(4) 0.40057(17) 0.30045(18) 0.0361(7) Uani 1.000000 .
H5 H 0.0401(4) 0.36431(17) 0.26671(18) 0.0434(9) Uiso 1.000000 R
C59 C 0.8055(4) 0.5548(2) -0.00163(18) 0.0410(8) Uani 1.000000 .
H59 H 0.8227(4) 0.5448(2) -0.04978(18) 0.0492(10) Uiso 1.000000 R
C80 C 0.8085(3) 1.14408(17) 0.2592(2) 0.0365(7) Uani 1.000000 .
H80 H 0.8223(3) 1.18875(17) 0.2272(2) 0.0438(9) Uiso 1.000000 R
C14 C -0.0365(3) 0.81208(17) 0.51953(15) 0.0292(6) Uani 1.000000 .
H14 H -0.0731(3) 0.79581(17) 0.56548(15) 0.0350(7) Uiso 1.000000 R
C24 C 0.1556(3) 1.17816(18) 0.10955(18) 0.0353(7) Uani 1.000000 .
H24 H 0.1638(3) 1.19967(18) 0.06104(18) 0.0424(9) Uiso 1.000000 R
C33 C 0.4505(4) 0.40951(17) 0.13562(18) 0.0362(7) Uani 1.000000 .
H33 H 0.4572(4) 0.39945(17) 0.08726(18) 0.0435(9) Uiso 1.000000 R
C23 C 0.1485(3) 1.22534(17) 0.16176(19) 0.0369(7) Uani 1.000000 .
H23 H 0.1513(3) 1.27917(17) 0.14970(19) 0.0443(9) Uiso 1.000000 R
C63 C 0.8352(4) 0.36940(19) 0.1606(2) 0.0495(10) Uani 1.000000 .
H63 H 0.8390(4) 0.32720(19) 0.1974(2) 0.0594(12) Uiso 1.000000 R
C79 C 0.8004(3) 1.14856(19) 0.3312(2) 0.0406(8) Uani 1.000000 .
H79 H 0.8096(3) 1.19555(19) 0.3490(2) 0.0487(10) Uiso 1.000000 R
C7 C -0.0318(4) 0.43109(19) 0.41849(18) 0.0432(9) Uani 1.000000 .
H7a H -0.0649(4) 0.41634(19) 0.46558(18) 0.0519(11) Uiso 1.000000 R
C50 C 0.3838(4) 1.09135(18) 0.44784(19) 0.0369(7) Uani 1.000000 .
H50 H 0.3646(4) 1.09994(18) 0.49621(19) 0.0443(9) Uiso 1.000000 R
C51 C 0.4110(3) 1.15288(17) 0.3975(2) 0.0383(8) Uani 1.000000 .
H51 H 0.4115(3) 1.20275(17) 0.4116(2) 0.0460(9) Uiso 1.000000 R
C64 C 0.7999(4) 0.44357(17) 0.1779(2) 0.0383(8) Uani 1.000000 .
H64 H 0.7778(4) 0.45139(17) 0.2262(2) 0.0460(9) Uiso 1.000000 R
C35 C 0.4332(5) 0.36425(18) 0.2597(2) 0.0519(11) Uani 1.000000 .
H35 H 0.4283(5) 0.32254(18) 0.2966(2) 0.0623(13) Uiso 1.000000 R
C85 C 0.5477(5) 0.8943(3) 0.0163(2) 0.0576(12) Uani 1.000000 D
H85a H 0.609(2) 0.8595(4) -0.0103(10) 0.0864(18) Uiso 1.000000 GR
H85b H 0.4787(5) 0.9199(15) -0.0147(9) 0.0864(18) Uiso 1.000000 GR
H85c H 0.595(3) 0.9333(12) 0.0324(2) 0.0864(18) Uiso 1.000000 GR
C61 C 0.8557(4) 0.4154(2) 0.0381(2) 0.0475(9) Uani 1.000000 .
H61 H 0.8731(4) 0.4056(2) -0.0101(2) 0.0570(11) Uiso 1.000000 R
O9 O 0.1309(2) 0.73470(14) 0.06987(12) 0.0383(5) Uani 1.000000 .
O8 O 0.3186(2) 0.80536(15) 0.00030(13) 0.0411(6) Uani 1.000000 .
C86 C 0.3838(4) 0.7628(2) -0.0532(2) 0.0467(9) Uani 1.000000 .
H86a H 0.381(2) 0.7951(6) -0.0994(3) 0.0701(13) Uiso 1.000000 GR
H86b H 0.4749(8) 0.7470(14) -0.0414(8) 0.0701(13) Uiso 1.000000 GR
H86c H 0.3409(17) 0.7169(9) -0.0557(10) 0.0701(13) Uiso 1.000000 GR
C34 C 0.4442(4) 0.34979(18) 0.1887(2) 0.0489(10) Uani 1.000000 .
H34 H 0.4474(4) 0.29853(18) 0.1773(2) 0.0587(12) Uiso 1.000000 R
C87 C 0.0082(5) 0.7821(3) 0.0659(3) 0.0776(16) Uani 1.000000 .
H8a H 0.258(3) 0.7820(13) 0.0202(16) 0.0617(8) Uiso 1.000000 GR
H9 H 0.150(2) 0.723(2) 0.11279(17) 0.0575(8) Uiso 1.000000 GR
H87a H 0.0078(14) 0.8180(15) 0.0218(11) 0.116(2) Uiso 1.000000 GR
H87b H -0.0616(6) 0.7495(4) 0.066(2) 0.116(2) Uiso 1.000000 GR
H87c H -0.0059(18) 0.8113(17) 0.1071(11) 0.116(2) Uiso 1.000000 GR

loop_
_atom_site_aniso_label
_atom_site_aniso_U_11
_atom_site_aniso_U_22
_atom_site_aniso_U_33
_atom_site_aniso_U_12
_atom_site_aniso_U_13
_atom_site_aniso_U_23
Ho1 0.01558(5) 0.01124(5) 0.01681(6) -0.00206(4) -0.00036(4) -0.00323(4)
Ho2 0.01705(6) 0.01305(5) 0.01653(6) -0.00312(4) 0.00053(4) -0.00283(4)
O4 0.0186(8) 0.0124(8) 0.0192(9) -0.0040(6) 0.0017(7) -0.0057(6)
O3 0.0184(8) 0.0103(7) 0.0189(8) -0.0043(6) 0.0023(7) -0.0040(6)
N4 0.0177(10) 0.0116(9) 0.0180(10) -0.0010(7) -0.0007(8) -0.0022(7)
N5 0.0181(10) 0.0160(10) 0.0214(11) -0.0015(8) -0.0026(8) -0.0050(8)
N3 0.0188(10) 0.0126(9) 0.0189(10) -0.0036(8) -0.0003(8) -0.0027(8)
C47 0.0168(11) 0.0104(10) 0.0203(12) -0.0013(8) -0.0019(9) -0.0051(9)
N6 0.0191(10) 0.0129(9) 0.0192(10) -0.0014(8) -0.0013(8) -0.0016(8)
C56 0.0139(11) 0.0126(10) 0.0211(12) -0.0032(8) -0.0010(9) -0.0038(9)
O2 0.0298(10) 0.0167(9) 0.0214(9) 0.0003(7) -0.0056(8) -0.0018(7)
C38 0.0179(11) 0.0114(10) 0.0231(12) -0.0013(9) 0.0010(9) -0.0049(9)
O1 0.0202(9) 0.0225(9) 0.0209(9) -0.0088(7) 0.0021(7) -0.0064(7)
C29 0.0155(11) 0.0121(10) 0.0215(12) -0.0020(8) 0.0017(9) -0.0052(9)
C55 0.0193(12) 0.0155(11) 0.0228(13) -0.0029(9) 0.0014(10) 0.0001(9)
C46 0.0181(11) 0.0158(11) 0.0175(11) -0.0028(9) -0.0009(9) -0.0053(9)
C40 0.0205(12) 0.0139(11) 0.0186(12) -0.0029(9) 0.0008(9) -0.0015(9)
N2 0.0183(10) 0.0148(9) 0.0205(10) -0.0007(8) -0.0021(8) -0.0027(8)
C81 0.0196(13) 0.0169(12) 0.0392(16) -0.0038(10) -0.0009(11) -0.0048(11)
C75 0.0166(11) 0.0156(11) 0.0254(13) -0.0047(9) -0.0017(10) -0.0031(10)
C45 0.0185(11) 0.0143(11) 0.0175(11) -0.0032(9) -0.0011(9) -0.0004(9)
N1 0.0163(10) 0.0138(9) 0.0203(10) -0.0015(7) -0.0013(8) -0.0052(8)
O7 0.0308(11) 0.0320(11) 0.0224(10) -0.0040(9) -0.0040(8) 0.0028(8)
C68 0.0168(11) 0.0149(11) 0.0213(12) -0.0009(9) -0.0020(9) -0.0015(9)
C84 0.0181(12) 0.0189(12) 0.0260(13) -0.0067(9) -0.0004(10) -0.0023(10)
C30 0.0251(13) 0.0199(12) 0.0208(13) -0.0039(10) 0.0024(10) -0.0044(10)
O5 0.0308(11) 0.0199(9) 0.0225(10) -0.0030(8) 0.0057(8) -0.0055(7)
C37 0.0251(13) 0.0115(11) 0.0287(14) -0.0011(9) -0.0001(11) -0.0062(10)
C72 0.0225(13) 0.0215(12) 0.0227(13) -0.0006(10) -0.0004(10) -0.0049(10)
C48 0.0188(12) 0.0141(11) 0.0278(13) -0.0027(9) -0.0012(10) -0.0079(10)
C74 0.0167(11) 0.0174(11) 0.0215(12) -0.0002(9) -0.0027(9) -0.0045(9)
C67 0.0211(13) 0.0172(12) 0.0275(14) 0.0009(10) -0.0037(10) -0.0048(10)
C39 0.0199(12) 0.0115(10) 0.0229(12) -0.0044(9) -0.0009(10) -0.0010(9)
C4 0.0279(14) 0.0190(12) 0.0281(14) -0.0012(10) -0.0066(11) -0.0091(11)
C66 0.0173(12) 0.0201(12) 0.0282(14) 0.0007(9) -0.0004(10) -0.0092(10)
C53 0.0199(12) 0.0122(11) 0.0345(15) -0.0026(9) -0.0005(11) -0.0065(10)
C54 0.0235(13) 0.0131(11) 0.0322(15) -0.0032(10) 0.0006(11) 0.0008(10)
C18 0.0182(12) 0.0180(12) 0.0252(13) 0.0006(9) -0.0016(10) -0.0033(10)
C12 0.0163(11) 0.0160(11) 0.0186(12) -0.0010(9) -0.0015(9) -0.0060(9)
C1 0.0157(11) 0.0214(12) 0.0260(13) -0.0042(9) -0.0020(10) -0.0087(10)
C17 0.0189(12) 0.0144(11) 0.0195(12) -0.0011(9) -0.0014(9) -0.0038(9)
C28 0.0208(12) 0.0190(12) 0.0223(13) -0.0006(10) -0.0057(10) -0.0004(10)
O6 0.0284(10) 0.0218(9) 0.0223(9) -0.0111(8) 0.0011(8) -0.0039(7)
C73 0.0159(11) 0.0161(11) 0.0187(12) -0.0019(9) -0.0012(9) -0.0008(9)
C9 0.0258(13) 0.0164(11) 0.0236(13) -0.0012(10) -0.0057(10) -0.0046(10)
C32 0.0279(14) 0.0170(12) 0.0312(15) -0.0027(10) 0.0006(11) -0.0116(11)
C10 0.0187(12) 0.0147(11) 0.0217(12) -0.0024(9) -0.0007(9) -0.0065(9)
C13 0.0328(15) 0.0192(12) 0.0197(13) -0.0044(11) 0.0020(11) -0.0038(10)
C20 0.0182(12) 0.0159(11) 0.0289(14) -0.0008(9) -0.0027(10) 0.0006(10)
C76 0.0165(12) 0.0164(11) 0.0316(14) -0.0017(9) -0.0034(10) -0.0058(10)
C44 0.0320(15) 0.0210(13) 0.0203(13) -0.0045(11) 0.0004(11) -0.0044(10)
C11 0.0180(11) 0.0168(11) 0.0192(12) -0.0028(9) 0.0002(9) -0.0034(9)
C65 0.0227(13) 0.0222(13) 0.0391(16) 0.0013(10) -0.0093(12) -0.0142(12)
C69 0.0264(14) 0.0162(12) 0.0292(14) -0.0038(10) -0.0009(11) 0.0003(10)
C31 0.0284(14) 0.0228(13) 0.0264(14) -0.0037(11) 0.0017(11) -0.0111(11)
C57 0.0212(13) 0.0228(13) 0.0261(14) -0.0048(10) 0.0049(10) -0.0090(11)
C71 0.0303(15) 0.0308(15) 0.0180(13) -0.0028(12) -0.0003(11) 0.0003(11)
C83 0.0325(15) 0.0251(14) 0.0252(14) -0.0110(12) 0.0023(12) 0.0001(11)
C41 0.0386(16) 0.0170(12) 0.0255(14) -0.0077(11) 0.0032(12) -0.0006(10)
C43 0.0418(17) 0.0305(15) 0.0165(13) -0.0058(13) 0.0014(12) -0.0007(11)
C36 0.062(2) 0.0147(12) 0.0299(16) -0.0045(13) -0.0029(15) -0.0036(11)
C6 0.089(3) 0.0174(14) 0.0368(19) -0.0134(16) -0.0137(19) 0.0001(13)
C16 0.0465(18) 0.0156(12) 0.0290(15) -0.0019(12) -0.0004(13) -0.0081(11)
C60 0.0313(16) 0.0309(15) 0.0424(19) 0.0024(12) -0.0041(14) -0.0217(14)
C82 0.0301(15) 0.0218(13) 0.0349(16) -0.0098(11) -0.0009(12) 0.0021(12)
C19 0.0173(12) 0.0166(11) 0.0239(13) 0.0017(9) -0.0042(10) -0.0001(10)
C77 0.0280(14) 0.0230(13) 0.0327(15) -0.0032(11) -0.0031(12) -0.0081(11)
C70 0.0324(15) 0.0237(14) 0.0288(15) -0.0047(12) -0.0009(12) 0.0046(11)
C42 0.052(2) 0.0237(14) 0.0205(14) -0.0089(13) 0.0040(13) 0.0056(11)
C78 0.0349(17) 0.0327(16) 0.0395(18) -0.0072(13) -0.0005(14) -0.0185(14)
C21 0.0309(15) 0.0199(13) 0.0310(15) 0.0010(11) -0.0002(12) -0.0005(11)
C52 0.0345(16) 0.0131(12) 0.0492(19) -0.0047(11) -0.0021(14) -0.0074(12)
C22 0.0410(18) 0.0173(13) 0.0418(18) -0.0005(12) -0.0021(14) -0.0030(12)
C2 0.0270(14) 0.0306(14) 0.0240(14) -0.0111(11) 0.0061(11) -0.0130(11)
C58 0.0473(19) 0.0325(16) 0.0260(15) -0.0074(14) 0.0095(14) -0.0086(13)
C3 0.0306(15) 0.0281(14) 0.0304(15) -0.0070(12) 0.0019(12) -0.0170(12)
C8 0.056(2) 0.0193(13) 0.0259(15) -0.0064(13) -0.0062(14) -0.0039(11)
C27 0.0343(16) 0.0234(13) 0.0236(14) -0.0007(11) -0.0051(12) -0.0007(11)
C26 0.0418(18) 0.0266(14) 0.0235(14) -0.0010(13) -0.0060(13) 0.0052(11)
C15 0.056(2) 0.0241(14) 0.0264(15) -0.0010(14) 0.0041(14) -0.0144(12)
C25 0.0274(14) 0.0200(13) 0.0313(15) -0.0014(11) -0.0055(12) 0.0036(11)
C49 0.0393(17) 0.0218(13) 0.0302(15) -0.0066(12) 0.0027(13) -0.0113(11)
C62 0.058(2) 0.0284(17) 0.074(3) 0.0118(16) -0.026(2) -0.0314(18)
C5 0.058(2) 0.0170(13) 0.0359(17) -0.0028(13) -0.0115(15) -0.0082(12)
C59 0.053(2) 0.0404(19) 0.0313(17) -0.0031(16) 0.0080(15) -0.0199(15)
C80 0.0394(18) 0.0189(13) 0.053(2) -0.0087(12) 0.0000(15) -0.0081(13)
C14 0.0409(17) 0.0268(14) 0.0201(13) -0.0020(12) 0.0029(12) -0.0079(11)
C24 0.0462(19) 0.0230(14) 0.0340(17) -0.0035(13) -0.0058(14) 0.0081(12)
C33 0.053(2) 0.0207(14) 0.0375(18) -0.0043(13) 0.0002(15) -0.0149(13)
C23 0.0440(19) 0.0160(13) 0.049(2) -0.0028(12) -0.0071(15) 0.0034(13)
C63 0.065(3) 0.0213(15) 0.066(3) 0.0052(15) -0.028(2) -0.0139(16)
C79 0.0418(19) 0.0266(15) 0.059(2) -0.0114(14) 0.0009(16) -0.0204(15)
C7 0.078(3) 0.0247(15) 0.0283(16) -0.0138(16) -0.0070(17) 0.0027(13)
C50 0.049(2) 0.0276(15) 0.0380(18) -0.0061(14) 0.0031(15) -0.0194(13)
C51 0.047(2) 0.0188(14) 0.053(2) -0.0048(13) -0.0030(16) -0.0200(14)
C64 0.051(2) 0.0201(14) 0.047(2) 0.0030(13) -0.0176(16) -0.0123(13)
C35 0.096(3) 0.0129(14) 0.046(2) -0.0074(17) -0.004(2) -0.0024(14)
C85 0.069(3) 0.067(3) 0.038(2) -0.035(2) -0.0170(19) 0.0201(19)
C61 0.050(2) 0.040(2) 0.056(2) 0.0063(16) -0.0091(18) -0.0323(18)
O9 0.0463(14) 0.0449(14) 0.0269(11) -0.0109(11) -0.0057(10) -0.0089(10)
O8 0.0399(14) 0.0479(14) 0.0377(13) -0.0097(11) -0.0027(11) -0.0083(11)
C86 0.052(2) 0.052(2) 0.0357(19) 0.0011(18) -0.0048(16) -0.0097(17)
C34 0.085(3) 0.0153(14) 0.049(2) -0.0069(16) -0.000(2) -0.0130(14)
C87 0.059(3) 0.103(4) 0.078(4) -0.013(3) -0.039(3) -0.019(3)

loop_
_atom_type_symbol
_atom_type_scat_dispersion_real
_atom_type_scat_dispersion_imag
_atom_type_scat_Cromer_Mann_a1
_atom_type_scat_Cromer_Mann_a2
_atom_type_scat_Cromer_Mann_a3
_atom_type_scat_Cromer_Mann_a4
_atom_type_scat_Cromer_Mann_b1
_atom_type_scat_Cromer_Mann_b2
_atom_type_scat_Cromer_Mann_b3
_atom_type_scat_Cromer_Mann_b4
_atom_type_scat_Cromer_Mann_c
_atom_type_scat_source
_atom_type_scat_dispersion_source
H 0.00000 0.00000 0.49300 0.32291 0.14019 0.04081 10.51090 26.12570 3.14236 57.79970 0.0030380000826 'International Tables Volume C Table 6.1.1.4 (pp. 500-502)' 'Henke, Gullikson and Davis, At. Data and Nucl. Data Tables, 1993, 54, 2'
C 0.00347 0.00161 2.31000 1.02000 1.58860 0.86500 20.84390 10.20750 0.56870 51.65120 0.215599998832 'International Tables Volume C Table 6.1.1.4 (pp. 500-502)' 'Henke, Gullikson and Davis, At. Data and Nucl. Data Tables, 1993, 54, 2'
Ho -0.01807 5.00960 26.90490 17.29400 14.55830 3.63837 2.07051 0.19794 11.44070 92.65660 4.56795978546 'International Tables Volume C Table 6.1.1.4 (pp. 500-502)' 'Henke, Gullikson and Davis, At. Data and Nucl. Data Tables, 1993, 54, 2'
O 0.01158 0.00611 3.04850 2.28680 1.54630 0.86700 13.27710 5.70110 0.32390 32.90890 0.250800013542 'International Tables Volume C Table 6.1.1.4 (pp. 500-502)' 'Henke, Gullikson and Davis, At. Data and Nucl. Data Tables, 1993, 54, 2'
N 0.00653 0.00323 12.21260 3.13220 2.01250 1.16630 0.00570 9.89330 28.99750 0.58260 -11.5290002823 'International Tables Volume C Table 6.1.1.4 (pp. 500-502)' 'Henke, Gullikson and Davis, At. Data and Nucl. Data Tables, 1993, 54, 2'

loop_
_geom_angle_atom_site_label_1
_geom_angle_atom_site_label_2
_geom_angle_atom_site_label_3
_geom_angle
O3 Ho1 O4 68.85(6)
N4 Ho1 O4 68.89(6)
N4 Ho1 O3 106.11(6)
N3 Ho1 O4 101.82(6)
N3 Ho1 O3 69.95(6)
N3 Ho1 N4 63.32(6)
O2 Ho1 O4 79.99(7)
O2 Ho1 O3 95.14(7)
O2 Ho1 N4 131.80(6)
O2 Ho1 N3 162.62(7)
O1 Ho1 O4 140.73(6)
O1 Ho1 O3 78.58(6)
O1 Ho1 N4 144.05(7)
O1 Ho1 N3 86.41(7)
O1 Ho1 O2 81.74(7)
N2 Ho1 O4 93.12(6)
N2 Ho1 O3 160.09(6)
N2 Ho1 N4 73.30(7)
N2 Ho1 N3 124.13(7)
N2 Ho1 O2 72.65(7)
N2 Ho1 O1 114.00(7)
N1 Ho1 O4 147.55(6)
N1 Ho1 O3 133.90(6)
N1 Ho1 N4 80.99(7)
N1 Ho1 N3 73.71(7)
N1 Ho1 O2 113.98(7)
N1 Ho1 O1 71.70(7)
N1 Ho1 N2 66.00(7)
O3 Ho2 O4 69.20(6)
N5 Ho2 O4 116.15(7)
N5 Ho2 O3 80.13(7)
N6 Ho2 O4 78.21(6)
N6 Ho2 O3 115.16(6)
N6 Ho2 N5 66.30(7)
O7 Ho2 O4 81.27(7)
O7 Ho2 O3 84.50(7)
O7 Ho2 N5 150.11(7)
O7 Ho2 N6 143.52(7)
O5 Ho2 O4 157.23(7)
O5 Ho2 O3 93.96(7)
O5 Ho2 N5 73.77(7)
O5 Ho2 N6 123.92(7)
O5 Ho2 O7 81.95(7)
O6 Ho2 O4 99.48(6)
O6 Ho2 O3 162.94(7)
O6 Ho2 N5 116.80(7)
O6 Ho2 N6 73.03(7)
O6 Ho2 O7 81.08(7)
O6 Ho2 O5 93.00(7)
C45 N4 C46 119.1(2)
C67 N5 C68 118.1(2)
C39 N3 C40 118.5(2)
C46 C47 C56 120.6(2)
C48 C47 C56 119.2(2)
C48 C47 C46 120.0(2)
C73 N6 C74 118.4(2)
C47 C56 O4 121.9(2)
C55 C56 O4 118.4(2)
C55 C56 C47 119.7(2)
C37 C38 C29 120.0(2)
C39 C38 C29 121.5(2)
C39 C38 C37 118.5(2)
C38 C29 O3 122.4(2)
C30 C29 O3 118.6(2)
C30 C29 C38 119.0(2)
C54 C55 C56 121.0(2)
C47 C46 N4 125.3(2)
C45 C40 N3 116.5(2)
C41 C40 N3 124.3(2)
C41 C40 C45 119.2(2)
C17 N2 C18 118.7(2)
C82 C81 C76 119.1(2)
C80 C81 C76 119.6(3)
C80 C81 C82 121.3(3)
C74 C75 C84 121.2(2)
C76 C75 C84 119.6(2)
C76 C75 C74 119.1(2)
C40 C45 N4 116.0(2)
C44 C45 N4 124.5(2)
C44 C45 C40 119.5(2)
C11 N1 C12 118.8(2)
C73 C68 N5 117.0(2)
C69 C68 N5 124.2(2)
C69 C68 C73 118.7(2)
O6 C84 C75 123.2(2)
C83 C84 C75 118.7(2)
C83 C84 O6 118.0(2)
C31 C30 C29 121.4(3)
C32 C37 C38 119.1(2)
C36 C37 C38 123.0(3)
C36 C37 C32 117.9(2)
C71 C72 C73 120.8(3)
C53 C48 C47 119.6(2)
C49 C48 C47 122.5(2)
C49 C48 C53 117.8(2)
C75 C74 N6 126.4(2)
C66 C67 N5 127.4(3)
C38 C39 N3 125.5(2)
C3 C4 C9 119.3(2)
C5 C4 C9 119.9(3)
C5 C4 C3 120.8(3)
C65 C66 C67 118.5(3)
C57 C66 C67 122.0(2)
C57 C66 C65 119.4(3)
C54 C53 C48 119.2(2)
C52 C53 C48 119.9(3)
C52 C53 C54 120.9(3)
C53 C54 C55 121.2(2)
C19 C18 N2 126.3(2)
C17 C12 N1 116.3(2)
C13 C12 N1 124.4(2)
C13 C12 C17 119.2(2)
C10 C1 O1 123.1(2)
C2 C1 O1 118.1(2)
C2 C1 C10 118.8(2)
C12 C17 N2 117.1(2)
C16 C17 N2 124.2(2)
C16 C17 C12 118.7(2)
C19 C28 O2 123.7(2)
C27 C28 O2 118.8(2)
C27 C28 C19 117.4(2)
C68 C73 N6 115.9(2)
C72 C73 N6 124.6(2)
C72 C73 C68 119.5(2)
C10 C9 C4 119.4(2)
C8 C9 C4 117.0(2)
C8 C9 C10 123.6(2)
C31 C32 C37 119.1(2)
C33 C32 C37 119.5(3)
C33 C32 C31 121.3(3)
C9 C10 C1 119.5(2)
C11 C10 C1 120.7(2)
C11 C10 C9 119.6(2)
C14 C13 C12 121.0(3)
C21 C20 C19 123.0(3)
C25 C20 C19 119.5(2)
C25 C20 C21 117.4(2)
C75 C76 C81 119.2(3)
C77 C76 C81 117.3(2)
C77 C76 C75 123.4(2)
C43 C44 C45 120.4(3)
C10 C11 N1 126.5(2)
C60 C65 C66 119.3(3)
C64 C65 C66 123.4(3)
C64 C65 C60 117.2(3)
C70 C69 C68 120.9(3)
C32 C31 C30 121.4(3)
C66 C57 O5 123.0(2)
C58 C57 O5 117.9(3)
C58 C57 C66 119.1(3)
C70 C71 C72 119.7(3)
C82 C83 C84 121.2(3)
C42 C41 C40 120.6(3)
C42 C43 C44 120.0(3)
C35 C36 C37 120.8(3)
C7 C6 C5 119.1(3)
C15 C16 C17 121.0(3)
C59 C60 C65 118.7(3)
C61 C60 C65 119.6(3)
C61 C60 C59 121.7(3)
C83 C82 C81 121.6(3)
C28 C19 C18 121.2(2)
C20 C19 C18 118.5(2)
C20 C19 C28 120.2(2)
C78 C77 C76 121.5(3)
C71 C70 C69 120.3(3)
C43 C42 C41 120.2(3)
C79 C78 C77 121.0(3)
C22 C21 C20 121.7(3)
C51 C52 C53 120.9(3)
C23 C22 C21 120.2(3)
C3 C2 C1 121.6(3)
C59 C58 C57 120.9(3)
C2 C3 C4 121.2(3)
C7 C8 C9 121.9(3)
C26 C27 C28 121.7(3)
C25 C26 C27 121.8(3)
C14 C15 C16 120.3(3)
C26 C25 C20 118.6(3)
C24 C25 C20 119.7(3)
C24 C25 C26 121.7(3)
C50 C49 C48 120.5(3)
C61 C62 C63 119.3(3)
C6 C5 C4 121.5(3)
C58 C59 C60 122.2(3)
C79 C80 C81 121.6(3)
C15 C14 C13 119.7(3)
C23 C24 C25 121.5(3)
C34 C33 C32 121.1(3)
C24 C23 C22 119.5(3)
C64 C63 C62 121.1(4)
C80 C79 C78 118.9(3)
C8 C7 C6 120.6(3)
C51 C50 C49 121.3(3)
C50 C51 C52 119.4(3)
C63 C64 C65 121.1(3)
C34 C35 C36 120.9(3)
C62 C61 C60 121.5(3)
C35 C34 C33 119.7(3)

loop_
_geom_bond_atom_site_label_1
_geom_bond_atom_site_label_2
_geom_bond_distance
O4 C56 1.328(3)
O3 C29 1.337(3)
N4 C46 1.292(3)
N4 C45 1.422(3)
N5 C68 1.419(3)
N5 C67 1.307(3)
N3 C40 1.420(3)
N3 C39 1.290(3)
C47 C56 1.406(3)
C47 C46 1.449(3)
C47 C48 1.447(3)
N6 C74 1.305(3)
N6 C73 1.420(3)
C56 C55 1.429(3)
O2 C28 1.291(3)
C38 C29 1.406(3)
C38 C37 1.447(3)
C38 C39 1.445(4)
O1 C1 1.304(3)
C29 C30 1.421(4)
C55 C54 1.360(4)
C40 C45 1.405(3)
C40 C41 1.396(4)
N2 C18 1.305(3)
N2 C17 1.420(3)
C81 C76 1.421(4)
C81 C82 1.423(4)
C81 C80 1.412(4)
C75 C84 1.413(4)
C75 C74 1.433(4)
C75 C76 1.450(3)
C45 C44 1.400(4)
N1 C12 1.422(3)
N1 C11 1.302(3)
O7 C85 1.417(4)
C68 C73 1.411(3)
C68 C69 1.401(4)
C84 O6 1.300(3)
C84 C83 1.434(4)
C30 C31 1.362(4)
O5 C57 1.299(3)
C37 C32 1.420(4)
C37 C36 1.414(4)
C72 C73 1.395(4)
C72 C71 1.387(4)
C48 C53 1.416(4)
C48 C49 1.416(4)
C67 C66 1.428(4)
C4 C9 1.419(4)
C4 C3 1.423(4)
C4 C5 1.416(4)
C66 C65 1.455(4)
C66 C57 1.409(4)
C53 C54 1.423(4)
C53 C52 1.414(4)
C18 C19 1.425(4)
C12 C17 1.405(3)
C12 C13 1.397(4)
C1 C10 1.410(4)
C1 C2 1.437(4)
C17 C16 1.400(4)
C28 C19 1.418(4)
C28 C27 1.442(4)
C9 C10 1.450(4)
C9 C8 1.414(4)
C32 C31 1.417(4)
C32 C33 1.420(4)
C10 C11 1.438(3)
C13 C14 1.381(4)
C20 C19 1.452(3)
C20 C21 1.410(4)
C20 C25 1.412(4)
C76 C77 1.413(4)
C44 C43 1.381(4)
C65 C60 1.420(4)
C65 C64 1.404(5)
C69 C70 1.382(4)
C57 C58 1.429(4)
C71 C70 1.386(4)
C83 C82 1.355(4)
C41 C42 1.383(4)
C43 C42 1.390(4)
C36 C35 1.381(4)
C6 C5 1.367(5)
C6 C7 1.401(5)
C16 C15 1.378(4)
C60 C59 1.413(5)
C60 C61 1.415(4)
C77 C78 1.375(4)
C78 C79 1.396(5)
C21 C22 1.380(4)
C52 C51 1.368(5)
C22 C23 1.398(5)
C2 C3 1.351(4)
C58 C59 1.360(4)
C8 C7 1.377(4)
C27 C26 1.353(4)
C26 C25 1.431(4)
C15 C14 1.380(4)
C25 C24 1.413(4)
C49 C50 1.379(4)
C62 C63 1.386(6)
C62 C61 1.351(6)
C80 C79 1.371(5)
C24 C23 1.361(5)
C33 C34 1.363(5)
C63 C64 1.383(4)
C50 C51 1.393(5)
C35 C34 1.394(5)
O9 C87 1.426(5)
O8 C86 1.417(4)

loop_
_restr_distance_atom_site_label_1
_restr_distance_atom_site_label_2
_restr_distance_site_symmetry_2
_restr_distance_target
_restr_distance_target_weight_param
_restr_distance_diff
Ho2 H7 1 2.9577 0.0200 0.0177
O7 H7 1 0.8700 0.0100 0.0011
C85 H7 1 1.8633 0.0200 0.0106
